data_4029665
loop_
_publ_author_name
'Ghorai, Manas K.'
'Sahoo, Ashis Kumar'
'Bhattacharyya, Aditya'

_publ_section_title
;
 Syntheses of Imidazo-, Oxa-, and Thiazepine Ring Systems via Ring-Opening
 of Aziridines/Cu-Catalyzed C-N/C-C Bond Formation.
;
_journal_issue 14
_journal_name_full 'The Journal of organic chemistry'
_journal_page_first 6468
_journal_page_last 6479
_journal_paper_doi 10.1021/jo500888j
_journal_volume 79
_journal_year 2014
_chemical_formula_sum 'C29 H26 N2 O2 S'
_chemical_formula_weight 466.59
_chemical_name_systematic
; 
 ? 
;
_space_group_IT_number 2
_symmetry_cell_setting triclinic
_symmetry_space_group_name_Hall '-P 1'
_symmetry_space_group_name_H-M 'P -1'
_atom_sites_solution_hydrogens geom
_atom_sites_solution_primary direct
_atom_sites_solution_secondary difmap
_audit_creation_method SHELXL-97
_cell_angle_alpha 66.350(5)
_cell_angle_beta 80.173(5)
_cell_angle_gamma 74.336(5)
_cell_formula_units_Z 2
_cell_length_a 10.604(5)
_cell_length_b 10.677(5)
_cell_length_c 11.678(5)
_cell_measurement_temperature 293(2)
_cell_volume 1163.2(9)
_computing_cell_refinement 'Bruker SAINT'
_computing_data_collection 'Bruker APEX2'
_computing_data_reduction 'Bruker SAINT'
_computing_molecular_graphics 'Bruker SHELXTL'
_computing_publication_material 'Bruker SHELXTL'
_computing_structure_refinement 'SHELXL-97 (Sheldrick, 1997)'
_computing_structure_solution 'SHELXS-97 (Sheldrick, 1990)'
_diffrn_ambient_temperature 293(2)
_diffrn_measured_fraction_theta_full 0.998
_diffrn_measured_fraction_theta_max 0.998
_diffrn_measurement_device_type 'Bruker APEX-II CCD'
_diffrn_measurement_method '\f and \w scans'
_diffrn_radiation_monochromator graphite
_diffrn_radiation_source 'fine-focus sealed tube'
_diffrn_radiation_type MoK\a
_diffrn_radiation_wavelength 0.71069
_diffrn_reflns_av_R_equivalents 0.0245
_diffrn_reflns_av_sigmaI/netI 0.0380
_diffrn_reflns_limit_h_max 12
_diffrn_reflns_limit_h_min -12
_diffrn_reflns_limit_k_max 12
_diffrn_reflns_limit_k_min -12
_diffrn_reflns_limit_l_max 14
_diffrn_reflns_limit_l_min -10
_diffrn_reflns_number 8442
_diffrn_reflns_theta_full 25.50
_diffrn_reflns_theta_max 25.50
_diffrn_reflns_theta_min 2.14
_exptl_absorpt_coefficient_mu 0.170
_exptl_absorpt_correction_T_max 1
_exptl_absorpt_correction_T_min 0.672
_exptl_absorpt_correction_type empirical
_exptl_crystal_colour colourless
_exptl_crystal_density_diffrn 1.332
_exptl_crystal_density_method 'not measured'
_exptl_crystal_description block
_exptl_crystal_F_000 544
_exptl_crystal_size_max 0.23
_exptl_crystal_size_mid 0.18
_exptl_crystal_size_min 0.14
_refine_diff_density_max 0.331
_refine_diff_density_min -0.385
_refine_diff_density_rms 0.053
_refine_ls_extinction_method none
_refine_ls_goodness_of_fit_ref 1.020
_refine_ls_hydrogen_treatment mixed
_refine_ls_matrix_type full
_refine_ls_number_parameters 308
_refine_ls_number_reflns 4322
_refine_ls_number_restraints 0
_refine_ls_restrained_S_all 1.020
_refine_ls_R_factor_all 0.0531
_refine_ls_R_factor_gt 0.0394
_refine_ls_shift/su_max 0.003
_refine_ls_shift/su_mean 0.000
_refine_ls_structure_factor_coef Fsqd
_refine_ls_weighting_details 'calc w=1/[\s^2^(Fo^2^)+(0.0417P)^2^+0.7551P] where P=(Fo^2^+2Fc^2^)/3'
_refine_ls_weighting_scheme calc
_refine_ls_wR_factor_gt 0.0903
_refine_ls_wR_factor_ref 0.0975
_reflns_number_gt 3541
_reflns_number_total 4322
_reflns_threshold_expression >2sigma(I)
_cod_data_source_file jo500888j_si_001.cif
_cod_data_source_block Compound-9a
_cod_depositor_comments
;
The following automatic conversions were performed:

'_symmetry_cell_setting' value 'Triclinic' changed to 'triclinic'
according to
/usr/data/users/saulius/crontab/automatic-downloads/rss-feeds/ACS/lib/dictionaries/cif_core.dic
dictionary named 'cif_core.dic' version 2.4.2 from 2011-04-26.

Automatic conversion script
Id: cif_fix_values 2281 2013-09-26 08:29:07Z andrius 

 Adding full bibliography for 4029664--4029665.cif.
;
_cod_original_sg_symbol_H-M 'P-1   '
_cod_database_code 4029665

loop_
_symmetry_equiv_pos_as_xyz
'x, y, z'
'-x, -y, -z'

loop_
_atom_site_label
_atom_site_type_symbol
_atom_site_fract_x
_atom_site_fract_y
_atom_site_fract_z
_atom_site_U_iso_or_equiv
_atom_site_adp_type
_atom_site_occupancy
_atom_site_symmetry_multiplicity
_atom_site_calc_flag
_atom_site_refinement_flags
S1 S 0.98979(4) 0.27181(4) 0.47706(4) 0.01428(12) Uani 1 1 d .
O1 O 1.06114(12) 0.36786(13) 0.47721(12) 0.0174(3) Uani 1 1 d .
O2 O 1.05759(12) 0.14555(13) 0.45801(12) 0.0196(3) Uani 1 1 d .
N1 N 0.89162(15) 0.35884(15) 0.36386(14) 0.0154(3) Uani 1 1 d .
N2 N 0.69605(14) 0.51804(15) 0.31320(14) 0.0145(3) Uani 1 1 d .
C1 C 0.89079(17) 0.22451(19) 0.61847(17) 0.0154(4) Uani 1 1 d .
C2 C 0.83188(18) 0.32396(19) 0.67123(17) 0.0168(4) Uani 1 1 d .
H2 H 0.8466 0.4143 0.6338 0.020 Uiso 1 1 calc R
C3 C 0.75108(18) 0.2870(2) 0.78018(18) 0.0196(4) Uani 1 1 d .
H3 H 0.7103 0.3536 0.8150 0.023 Uiso 1 1 calc R
C4 C 0.72996(18) 0.1511(2) 0.83857(18) 0.0200(4) Uani 1 1 d .
C5 C 0.79061(19) 0.0538(2) 0.78411(18) 0.0208(4) Uani 1 1 d .
H5 H 0.7778 -0.0372 0.8227 0.025 Uiso 1 1 calc R
C6 C 0.86986(18) 0.08884(19) 0.67373(18) 0.0189(4) Uani 1 1 d .
H6 H 0.9083 0.0231 0.6373 0.023 Uiso 1 1 calc R
C7 C 0.6417(2) 0.1117(2) 0.95702(19) 0.0278(5) Uani 1 1 d .
H7A H 0.6476 0.1639 1.0056 0.042 Uiso 1 1 calc R
H7B H 0.6686 0.0132 1.0049 0.042 Uiso 1 1 calc R
H7C H 0.5527 0.1330 0.9360 0.042 Uiso 1 1 calc R
C8 C 0.83305(17) 0.50988(18) 0.33171(17) 0.0143(4) Uani 1 1 d .
H8 H 0.8344 0.5353 0.4033 0.017 Uiso 1 1 calc R
C9 C 0.80186(18) 0.28874(19) 0.34185(18) 0.0183(4) Uani 1 1 d .
H9A H 0.7583 0.2363 0.4197 0.022 Uiso 1 1 calc R
H9B H 0.8475 0.2262 0.2990 0.022 Uiso 1 1 calc R
C10 C 0.70502(17) 0.41289(18) 0.25909(17) 0.0155(4) Uani 1 1 d .
H10 H 0.7443 0.4451 0.1730 0.019 Uiso 1 1 calc R
C11 C 0.57384(17) 0.38263(18) 0.25920(17) 0.0158(4) Uani 1 1 d .
C12 C 0.54070(19) 0.3699(2) 0.15528(19) 0.0209(4) Uani 1 1 d .
H12 H 0.5979 0.3841 0.0837 0.025 Uiso 1 1 calc R
C13 C 0.4226(2) 0.3360(2) 0.1573(2) 0.0252(5) Uani 1 1 d .
H13 H 0.4011 0.3274 0.0873 0.030 Uiso 1 1 calc R
C14 C 0.33684(19) 0.3151(2) 0.2634(2) 0.0249(5) Uani 1 1 d .
H14 H 0.2579 0.2920 0.2650 0.030 Uiso 1 1 calc R
C15 C 0.36910(18) 0.32864(19) 0.36720(19) 0.0220(4) Uani 1 1 d .
H15 H 0.3119 0.3142 0.4388 0.026 Uiso 1 1 calc R
C16 C 0.48589(18) 0.36349(19) 0.36457(18) 0.0198(4) Uani 1 1 d .
H16 H 0.5061 0.3743 0.4340 0.024 Uiso 1 1 calc R
C17 C 0.90595(18) 0.59992(19) 0.21722(17) 0.0162(4) Uani 1 1 d .
C18 C 1.00591(18) 0.5414(2) 0.14826(18) 0.0198(4) Uani 1 1 d .
H18 H 1.0293 0.4446 0.1712 0.024 Uiso 1 1 calc R
C19 C 1.0717(2) 0.6257(2) 0.04529(19) 0.0248(5) Uani 1 1 d .
H19 H 1.1381 0.5853 -0.0008 0.030 Uiso 1 1 calc R
C20 C 1.0385(2) 0.7694(2) 0.01120(19) 0.0256(5) Uani 1 1 d .
H20 H 1.0828 0.8260 -0.0574 0.031 Uiso 1 1 calc R
C21 C 0.93903(19) 0.8290(2) 0.07943(18) 0.0220(4) Uani 1 1 d .
H21 H 0.9173 0.9259 0.0562 0.026 Uiso 1 1 calc R
C22 C 0.87063(18) 0.74653(19) 0.18246(17) 0.0171(4) Uani 1 1 d .
C23 C 0.75833(18) 0.81374(18) 0.24870(17) 0.0168(4) Uani 1 1 d .
C24 C 0.7661(2) 0.92360(19) 0.28123(18) 0.0205(4) Uani 1 1 d .
H24 H 0.8452 0.9512 0.2668 0.025 Uiso 1 1 calc R
C25 C 0.6574(2) 0.9919(2) 0.33479(19) 0.0250(5) Uani 1 1 d .
H25 H 0.6642 1.0643 0.3569 0.030 Uiso 1 1 calc R
C26 C 0.5388(2) 0.9528(2) 0.35546(19) 0.0240(4) Uani 1 1 d .
H26 H 0.4653 0.9999 0.3898 0.029 Uiso 1 1 calc R
C27 C 0.53034(19) 0.84315(19) 0.32482(17) 0.0194(4) Uani 1 1 d .
H27 H 0.4508 0.8163 0.3397 0.023 Uiso 1 1 calc R
C28 C 0.63870(18) 0.77233(18) 0.27216(17) 0.0167(4) Uani 1 1 d .
C29 C 0.62682(18) 0.65728(18) 0.23385(17) 0.0167(4) Uani 1 1 d .
H29A H 0.5347 0.6576 0.2376 0.020 Uiso 1 1 calc R
H29B H 0.6619 0.6763 0.1477 0.020 Uiso 1 1 calc R

loop_
_atom_site_aniso_label
_atom_site_aniso_U_11
_atom_site_aniso_U_22
_atom_site_aniso_U_33
_atom_site_aniso_U_23
_atom_site_aniso_U_13
_atom_site_aniso_U_12
S1 0.0123(2) 0.0128(2) 0.0174(2) -0.00538(18) -0.00091(17) -0.00276(17)
O1 0.0143(6) 0.0168(6) 0.0215(7) -0.0062(6) -0.0022(5) -0.0050(5)
O2 0.0172(7) 0.0163(7) 0.0248(7) -0.0087(6) -0.0005(5) -0.0020(5)
N1 0.0153(8) 0.0131(7) 0.0186(8) -0.0059(7) -0.0019(6) -0.0042(6)
N2 0.0132(8) 0.0141(7) 0.0159(8) -0.0047(6) -0.0012(6) -0.0040(6)
C1 0.0132(9) 0.0167(9) 0.0161(9) -0.0042(8) -0.0033(7) -0.0046(7)
C2 0.0164(9) 0.0144(9) 0.0190(10) -0.0044(8) -0.0037(8) -0.0040(7)
C3 0.0170(10) 0.0229(10) 0.0188(10) -0.0085(8) -0.0043(8) -0.0015(8)
C4 0.0150(9) 0.0246(10) 0.0166(10) -0.0015(8) -0.0050(8) -0.0058(8)
C5 0.0203(10) 0.0172(9) 0.0216(11) -0.0003(8) -0.0039(8) -0.0083(8)
C6 0.0194(10) 0.0149(9) 0.0220(10) -0.0060(8) -0.0041(8) -0.0030(8)
C7 0.0220(11) 0.0321(11) 0.0218(11) -0.0025(9) 0.0002(9) -0.0067(9)
C8 0.0135(9) 0.0142(9) 0.0145(9) -0.0050(7) -0.0020(7) -0.0018(7)
C9 0.0177(9) 0.0179(9) 0.0227(10) -0.0098(8) -0.0027(8) -0.0052(8)
C10 0.0145(9) 0.0178(9) 0.0147(9) -0.0060(8) 0.0003(7) -0.0055(7)
C11 0.0152(9) 0.0111(8) 0.0190(10) -0.0028(8) -0.0038(7) -0.0026(7)
C12 0.0199(10) 0.0219(10) 0.0214(10) -0.0075(8) -0.0018(8) -0.0058(8)
C13 0.0247(11) 0.0263(11) 0.0281(12) -0.0101(9) -0.0102(9) -0.0065(9)
C14 0.0155(10) 0.0185(10) 0.0393(13) -0.0065(9) -0.0072(9) -0.0050(8)
C15 0.0160(10) 0.0180(9) 0.0268(11) -0.0036(9) 0.0009(8) -0.0045(8)
C16 0.0198(10) 0.0191(9) 0.0191(10) -0.0052(8) -0.0016(8) -0.0046(8)
C17 0.0147(9) 0.0207(9) 0.0145(9) -0.0054(8) -0.0033(7) -0.0068(8)
C18 0.0173(10) 0.0230(10) 0.0214(10) -0.0096(9) -0.0008(8) -0.0064(8)
C19 0.0195(10) 0.0373(12) 0.0215(11) -0.0145(9) 0.0049(8) -0.0111(9)
C20 0.0242(11) 0.0329(11) 0.0178(10) -0.0027(9) 0.0012(8) -0.0158(9)
C21 0.0210(10) 0.0211(10) 0.0212(10) -0.0015(8) -0.0050(8) -0.0084(8)
C22 0.0152(9) 0.0206(9) 0.0160(10) -0.0043(8) -0.0046(7) -0.0066(8)
C23 0.0180(9) 0.0132(9) 0.0134(9) 0.0020(7) -0.0055(7) -0.0026(7)
C24 0.0240(10) 0.0139(9) 0.0201(10) 0.0006(8) -0.0078(8) -0.0057(8)
C25 0.0367(12) 0.0146(9) 0.0237(11) -0.0064(8) -0.0083(9) -0.0032(9)
C26 0.0258(11) 0.0200(10) 0.0215(11) -0.0070(9) -0.0036(8) 0.0023(8)
C27 0.0188(10) 0.0176(9) 0.0164(10) -0.0018(8) -0.0040(8) -0.0007(8)
C28 0.0181(9) 0.0138(9) 0.0140(9) -0.0003(8) -0.0055(7) -0.0018(7)
C29 0.0143(9) 0.0172(9) 0.0164(10) -0.0039(8) -0.0015(7) -0.0035(7)

loop_
_atom_type_symbol
_atom_type_description
_atom_type_scat_dispersion_real
_atom_type_scat_dispersion_imag
_atom_type_scat_source
C C 0.0033 0.0016 'International Tables Vol C Tables 4.2.6.8 and 6.1.1.4'
H H 0.0000 0.0000 'International Tables Vol C Tables 4.2.6.8 and 6.1.1.4'
N N 0.0061 0.0033 'International Tables Vol C Tables 4.2.6.8 and 6.1.1.4'
O O 0.0106 0.0060 'International Tables Vol C Tables 4.2.6.8 and 6.1.1.4'
S S 0.1246 0.1234 'International Tables Vol C Tables 4.2.6.8 and 6.1.1.4'

loop_
_geom_angle_atom_site_label_1
_geom_angle_atom_site_label_2
_geom_angle_atom_site_label_3
_geom_angle
O1 S1 O2 120.44(8)
O1 S1 N1 106.18(8)
O2 S1 N1 105.89(8)
O1 S1 C1 108.77(8)
O2 S1 C1 107.60(8)
N1 S1 C1 107.28(9)
C9 N1 C8 110.91(14)
C9 N1 S1 119.23(12)
C8 N1 S1 121.13(12)
C29 N2 C10 111.48(15)
C29 N2 C8 114.29(14)
C10 N2 C8 105.25(13)
C2 C1 C6 120.98(17)
C2 C1 S1 119.67(14)
C6 C1 S1 119.32(14)
C3 C2 C1 119.22(17)
C2 C3 C4 120.97(17)
C5 C4 C3 118.53(18)
C5 C4 C7 120.83(18)
C3 C4 C7 120.63(18)
C6 C5 C4 121.64(17)
C5 C6 C1 118.63(17)
N1 C8 N2 101.61(13)
N1 C8 C17 111.63(14)
N2 C8 C17 114.52(15)
N1 C9 C10 101.77(14)
N2 C10 C11 113.20(14)
N2 C10 C9 101.21(14)
C11 C10 C9 114.27(15)
C12 C11 C16 118.94(18)
C12 C11 C10 120.39(17)
C16 C11 C10 120.65(17)
C11 C12 C13 120.41(19)
C14 C13 C12 120.08(19)
C13 C14 C15 119.73(19)
C16 C15 C14 120.10(19)
C15 C16 C11 120.72(18)
C18 C17 C22 119.59(17)
C18 C17 C8 121.93(17)
C22 C17 C8 118.47(16)
C17 C18 C19 120.76(18)
C20 C19 C18 120.04(19)
C19 C20 C21 119.72(19)
C20 C21 C22 121.27(19)
C21 C22 C17 118.61(17)
C21 C22 C23 120.11(17)
C17 C22 C23 121.19(16)
C24 C23 C28 118.96(17)
C24 C23 C22 121.55(17)
C28 C23 C22 119.36(16)
C25 C24 C23 120.80(19)
C26 C25 C24 120.11(18)
C27 C26 C25 119.57(18)
C26 C27 C28 121.14(19)
C27 C28 C23 119.39(17)
C27 C28 C29 120.67(17)
C23 C28 C29 119.85(16)
N2 C29 C28 112.96(15)

loop_
_geom_bond_atom_site_label_1
_geom_bond_atom_site_label_2
_geom_bond_distance
S1 O1 1.4300(14)
S1 O2 1.4305(14)
S1 N1 1.6299(17)
S1 C1 1.7635(19)
N1 C9 1.468(2)
N1 C8 1.477(2)
N2 C29 1.465(2)
N2 C10 1.470(2)
N2 C8 1.479(2)
C1 C2 1.390(3)
C1 C6 1.392(3)
C2 C3 1.384(3)
C3 C4 1.397(3)
C4 C5 1.388(3)
C4 C7 1.506(3)
C5 C6 1.386(3)
C8 C17 1.525(3)
C9 C10 1.524(3)
C10 C11 1.510(3)
C11 C12 1.385(3)
C11 C16 1.391(3)
C12 C13 1.388(3)
C13 C14 1.384(3)
C14 C15 1.384(3)
C15 C16 1.378(3)
C17 C18 1.384(3)
C17 C22 1.407(3)
C18 C19 1.388(3)
C19 C20 1.380(3)
C20 C21 1.381(3)
C21 C22 1.395(3)
C22 C23 1.484(3)
C23 C24 1.395(3)
C23 C28 1.402(3)
C24 C25 1.385(3)
C25 C26 1.384(3)
C26 C27 1.382(3)
C27 C28 1.390(3)
C28 C29 1.506(3)
